data_7039608
loop_
_publ_author_name
'Dong, Hui-Ming'
'Li, Yan'
'Liu, Zhong-Yi'
'Yang, En-Cui'
'Zhao, Xiao-Jun'

_publ_section_title
;
 A novel oxime-derived 3d-4f single-molecule magnet exhibiting two
 single-ion magnetic relaxations.
;
_journal_issue 29
_journal_name_full 'Dalton transactions (Cambridge, England : 2003)'
_journal_page_first 11876
_journal_page_last 11882
_journal_paper_doi 10.1039/c6dt02003h
_journal_volume 45
_journal_year 2016
_chemical_formula_moiety 'C64 H62 Dy4 N48 Ni6 O18, 2(C H4 O), 2(Cl O4)'
_chemical_formula_sum 'C73 H88 Cl2 Dy4 N50 Ni6 O31'
_chemical_formula_weight 3235.09
_space_group_crystal_system monoclinic
_space_group_IT_number 14
_space_group_name_Hall '-P 2ybc'
_space_group_name_H-M_alt 'P 1 21/c 1'
_symmetry_space_group_name_Hall '-P 2ybc'
_symmetry_space_group_name_H-M 'P 1 21/c 1'
_atom_sites_solution_hydrogens mixed
_atom_sites_solution_primary direct
_audit_creation_date 2016-06-17
_audit_creation_method
;
Olex2 1.2-beta
(compiled 2016.02.19 svn.r3266 for OlexSys, GUI svn.r5155)
;
_audit_update_record
;
2016-06-18 deposited with the CCDC.
2016-06-21 downloaded from the CCDC.
;
_cell_angle_alpha 90
_cell_angle_beta 113.960(3)
_cell_angle_gamma 90
_cell_formula_units_Z 2
_cell_length_a 11.4709(7)
_cell_length_b 26.2839(16)
_cell_length_c 18.8993(10)
_cell_measurement_reflns_used 8828
_cell_measurement_temperature 173(2)
_cell_measurement_theta_max 28.26
_cell_measurement_theta_min 2.36
_cell_volume 5207.1(5)
_computing_molecular_graphics 'Olex2 (Dolomanov et al., 2009)'
_computing_publication_material 'Olex2 (Dolomanov et al., 2009)'
_computing_structure_refinement 'ShelXL (Sheldrick, 2015)'
_computing_structure_solution 'ShelXS (Sheldrick, 2008)'
_diffrn_ambient_temperature 173.15
_diffrn_measured_fraction_theta_full 1.000
_diffrn_measured_fraction_theta_max 1.000
_diffrn_measurement_device_type 'CCD area detector'
_diffrn_measurement_method 'phi and omega scans'
_diffrn_radiation_monochromator graphite
_diffrn_radiation_type MoK\a
_diffrn_radiation_wavelength 0.71073
_diffrn_reflns_av_R_equivalents 0.0421
_diffrn_reflns_av_unetI/netI 0.0417
_diffrn_reflns_Laue_measured_fraction_full 1.000
_diffrn_reflns_Laue_measured_fraction_max 1.000
_diffrn_reflns_limit_h_max 13
_diffrn_reflns_limit_h_min -13
_diffrn_reflns_limit_k_max 31
_diffrn_reflns_limit_k_min -20
_diffrn_reflns_limit_l_max 22
_diffrn_reflns_limit_l_min -22
_diffrn_reflns_number 29859
_diffrn_reflns_point_group_measured_fraction_full 1.000
_diffrn_reflns_point_group_measured_fraction_max 1.000
_diffrn_reflns_theta_full 25.005
_diffrn_reflns_theta_max 25.005
_diffrn_reflns_theta_min 1.411
_exptl_absorpt_coefficient_mu 4.043
_exptl_absorpt_correction_T_max 0.7457
_exptl_absorpt_correction_T_min 0.5857
_exptl_absorpt_correction_type multi-scan
_exptl_absorpt_process_details
;
SADABS-2012/1 (Bruker,2012) was used for absorption correction.
wR2(int) was 0.0645 before and 0.0395 after correction.
The Ratio of minimum to maximum transmission is 0.7854.
The \l/2 correction factor is 0.0015.
;
_exptl_crystal_colour red
_exptl_crystal_colour_primary red
_exptl_crystal_density_diffrn 2.063
_exptl_crystal_description block
_exptl_crystal_F_000 3180
_exptl_crystal_size_max 0.2
_exptl_crystal_size_mid 0.18
_exptl_crystal_size_min 0.17
_platon_squeeze_details
;
The unit cell contains 6 methanol molecules and 4 acetoniteile molecules 
which have been treated as a diffuse contribution to 
the overall scattering without specific atom positions by SQUEEZE/PLATON. 
;
_refine_diff_density_max 1.212
_refine_diff_density_min -0.729
_refine_diff_density_rms 0.126
_refine_ls_extinction_method none
_refine_ls_goodness_of_fit_ref 1.008
_refine_ls_hydrogen_treatment constr
_refine_ls_matrix_type full
_refine_ls_number_parameters 732
_refine_ls_number_reflns 9178
_refine_ls_number_restraints 352
_refine_ls_restrained_S_all 1.023
_refine_ls_R_factor_all 0.0406
_refine_ls_R_factor_gt 0.0328
_refine_ls_shift/su_max 0.002
_refine_ls_shift/su_mean 0.000
_refine_ls_structure_factor_coef Fsqd
_refine_ls_weighting_details 'w=1/[\s^2^(Fo^2^)+(0.0315P)^2^+16.6474P] where P=(Fo^2^+2Fc^2^)/3'
_refine_ls_weighting_scheme calc
_refine_ls_wR_factor_gt 0.0727
_refine_ls_wR_factor_ref 0.0758
_reflns_Friedel_coverage 0.000
_reflns_number_gt 7810
_reflns_number_total 9178
_reflns_threshold_expression 'I > 2\s(I)'
_cod_data_source_file c6dt02003h2.cif
_cod_data_source_block n150413d
_cod_depositor_comments 'Adding full bibliography for 7039608.cif.'
_cod_database_code 7039608
_shelx_space_group_comment
;
The symmetry employed for this shelxl refinement is uniquely defined
by the following loop, which should always be used as a source of
symmetry information in preference to the above space-group names.
They are only intended as comments.
;
_shelx_estimated_absorpt_t_max 0.546
_shelx_estimated_absorpt_t_min 0.499
_olex2_refinement_description
;
1. Fixed Uiso
 At 1.2 times of:
  All C(H) groups, All N(H) groups, All N(H,H) groups
 At 1.5 times of:
  All C(H,H,H) groups, All O(H) groups
2. Restrained distances
 C21-N18 = N18-C23 = C23-C24 = C24-N17 = N17-C22 = C22-C21
 1.38 with sigma of 0.01
 C21-C23 = N18-C24 = C23-N17 = C24-C22 = N17-C21 = C22-N18
 2.35 with sigma of 0.01
 C21-C24 = N18-N17 = C23-C22
 2.65 with sigma of 0.01
 C21'-N18' = N18'-C23' = C23'-C24' = C24'-N17'
 1.38 with sigma of 0.01
 N17'-C22' = C22'-C21'
 1.38 with sigma of 0.01
 C21'-C23' = N18'-C24' = C23'-N17' = C24'-C22'
 2.35 with sigma of 0.01
 N17'-C21' = C22'-N18'
 2.35 with sigma of 0.01
 C21'-C24' = N18'-N17' = C23'-C22'
 2.65 with sigma of 0.01
 C24-C25 = C24'-C25
 1.48 with sigma of 0.01
 O11'-O12' = O11'-O13' = O12'-O13'
 2.32 with sigma of 0.01
 O10'-O11' = O10'-O12' = O10'-O13'
 2.32 with sigma of 0.01
 Cl1'-O10' = Cl1'-O11' = Cl1'-O12' = Cl1'-O13'
 1.4 with sigma of 0.01
 O10-O11 = O10-O12 = O10-O13 = O11-O12 = O11-O13 = O12-O13
 2.32 with sigma of 0.01
 Cl1-O10 = Cl1-O11 = Cl1-O12 = Cl1-O13
 1.4 with sigma of 0.01
3. Restrained planarity
 N17, N18, C21, C22, C23, C24
 with sigma of 0.001
 N17', N18', C21', C22', C23', C24'
 with sigma of 0.001
4. Uiso/Uaniso restraints and constraints
C17 \\sim C1 \\sim C18 \\sim C2 \\sim C3 \\sim C4 \\sim C5 \\sim C6 \\sim C7
\\sim C8 \\sim C9 \\sim C10 \\sim C11 \\sim C12 \\sim C13 \\sim C14 \\sim C15
\\sim C16 \\sim C19 \\sim C20 \\sim C25 \\sim C26 \\sim C27 \\sim C28 \\sim C29
\\sim C30 \\sim C31 \\sim C32 \\sim C21 \\sim C22 \\sim C23 \\sim C24 \\sim
C21' \\sim C22' \\sim C23' \\sim C24' \\sim C35: within 2A with sigma of 0.002
and sigma for terminal atoms of 0.004
Uanis(C23') \\sim Ueq, Uanis(C22') \\sim Ueq, Uanis(C21') \\sim Ueq,
Uanis(N18') \\sim Ueq, Uanis(N17') \\sim Ueq, Uanis(C24') \\sim Ueq: with sigma
of 0.002 and sigma for terminal atoms of 0.004
Uanis(O7) \\sim Ueq, Uanis(O3) \\sim Ueq, Uanis(N7) \\sim Ueq, Uanis(N24) \\sim
Ueq, Uanis(O4) \\sim Ueq, Uanis(N22) \\sim Ueq, Uanis(N11) \\sim Ueq,
Uanis(C23) \\sim Ueq, Uanis(C22) \\sim Ueq, Uanis(C21) \\sim Ueq, Uanis(N18)
\\sim Ueq, Uanis(N17) \\sim Ueq, Uanis(C24) \\sim Ueq: with sigma of 0.002 and
sigma for terminal atoms of 0.004
Uanis(C21) = Uanis(C21')
Uanis(N18) = Uanis(N18')
Uanis(N17) = Uanis(N17')
Uanis(C24) = Uanis(C24')
Uanis(C23) = Uanis(C23')
Uanis(C22) = Uanis(C22')
Uanis(O13) = Uanis(O13')
Uanis(O12) = Uanis(O12')
Uanis(O11) = Uanis(O11')
Uanis(O10) = Uanis(O10')
Uanis(Cl1) = Uanis(Cl1')
5. Others
 Sof(Cl1')=Sof(O10')=Sof(O11')=Sof(O12')=Sof(O13')=1-FVAR(1)
 Sof(Cl1)=Sof(O10)=Sof(O11)=Sof(O12)=Sof(O13)=FVAR(1)
 Sof(N17')=Sof(N18')=Sof(C21')=Sof(H21')=Sof(C22')=Sof(H22')=Sof(C23')=
 Sof(H23')=Sof(C24')=1-FVAR(2)
 Sof(N17)=Sof(N18)=Sof(C21)=Sof(H21)=Sof(C22)=Sof(H22)=Sof(C23)=Sof(H23)=
 Sof(C24)=FVAR(2)
6.a Riding coordinates:
 O1(H1)
6.b Aromatic/amide H refined with riding coordinates:
 N8(H8), N12(H12), N20(H20), C17(H17), C1(H1A), C18(H18), C2(H2), C3(H3),
 C6(H6), C7(H7), C8(H8A), C11(H11), C12(H12A), C13(H13), C16(H16), C26(H26),
 C27(H27), C28(H28), C21(H21), C22(H22), C23(H23), C21'(H21'), C22'(H22'),
 C23'(H23')
6.c X=CH2 refined with riding coordinates:
 N4(H4A,H4B), N16(H16A,H16B), N24(H24A,H24B)
6.d Idealised Me refined as rotating group:
 C32(H32A,H32B,H32C), C35(H35A,H35B,H35C)
6.e Idealised tetrahedral OH refined as rotating group:
 O14(H14)
;
_shelx_shelxl_version_number 2014/7
_olex2_submission_special_instructions 'No special instructions were received'
_platon_squeeze_void_probe_radius 1.20

loop_
_space_group_symop_operation_xyz
'x, y, z'
'-x, y+1/2, -z+1/2'
'-x, -y, -z'
'x, -y-1/2, z-1/2'

loop_
_atom_site_label
_atom_site_type_symbol
_atom_site_fract_x
_atom_site_fract_y
_atom_site_fract_z
_atom_site_U_iso_or_equiv
_atom_site_adp_type
_atom_site_occupancy
_atom_site_site_symmetry_order
_atom_site_calc_flag
_atom_site_refinement_flags_posn
_atom_site_refinement_flags_adp
_atom_site_refinement_flags_occupancy
_atom_site_disorder_assembly
_atom_site_disorder_group
Dy1 Dy 1.01005(2) 0.59189(2) 1.13531(2) 0.01460(7) Uani 1 1 d . . . . .
Dy2 Dy 0.87408(2) 0.53479(2) 0.91653(2) 0.01313(7) Uani 1 1 d . . . . .
Ni1 Ni 0.75476(6) 0.51322(2) 1.14747(3) 0.01518(14) Uani 1 1 d . . . . .
Ni2 Ni 0.78981(7) 0.67079(2) 0.86932(3) 0.01800(15) Uani 1 1 d . . . . .
Ni3 Ni 1.02881(6) 0.56970(2) 0.78995(4) 0.01751(15) Uani 1 1 d . . . . .
O1 O 1.0435(3) 0.54735(12) 1.03819(17) 0.0141(7) Uani 1 1 d . . . . .
H1 H 1.0947 0.5651 1.0262 0.021 Uiso 1 1 d R . . . .
O2 O 0.9310(4) 0.59224(13) 1.2264(2) 0.0233(8) Uani 1 1 d . . . . .
O3 O 0.8204(3) 0.54374(12) 1.08431(18) 0.0153(7) Uani 1 1 d . U . . .
O4 O 0.8380(3) 0.62182(12) 0.94387(18) 0.0164(7) Uani 1 1 d . U . . .
O5 O 0.7309(3) 0.57151(13) 0.80506(19) 0.0195(8) Uani 1 1 d . . . . .
O6 O 1.0392(3) 0.56838(13) 0.88872(19) 0.0190(8) Uani 1 1 d . . . . .
O7 O 0.8892(3) 0.48549(12) 0.81302(18) 0.0156(7) Uani 1 1 d . U . . .
O8 O 1.1928(4) 0.63408(14) 1.1329(2) 0.0261(9) Uani 1 1 d . . . . .
O9 O 1.1984(4) 0.62258(14) 1.2488(2) 0.0251(9) Uani 1 1 d . . . . .
N22 N 0.9414(5) 0.55486(18) 0.5279(3) 0.0288(11) Uani 1 1 d . U . . .
N1 N 0.6973(4) 0.48626(16) 1.2208(2) 0.0180(9) Uani 1 1 d . . . . .
N23 N 0.9220(4) 0.51372(16) 0.7618(2) 0.0175(9) Uani 1 1 d . . . . .
N2 N 0.6370(5) 0.45775(19) 1.3440(3) 0.0291(11) Uani 1 1 d . . . . .
N3 N 0.8504(4) 0.55574(16) 1.2288(2) 0.0184(9) Uani 1 1 d . . . . .
N4 N 0.9030(5) 0.57784(18) 1.3577(2) 0.0279(11) Uani 1 1 d . . . . .
H4A H 0.9577 0.6010 1.3568 0.033 Uiso 1 1 calc R . . . .
H4B H 0.8911 0.5727 1.4003 0.033 Uiso 1 1 calc R . . . .
N5 N 0.6720(4) 0.48026(15) 0.8711(2) 0.0164(9) Uani 1 1 d . . . . .
N6 N 0.4731(4) 0.41006(16) 0.8321(2) 0.0229(10) Uani 1 1 d . . . . .
N7 N 0.7737(4) 0.52299(15) 1.0085(2) 0.0145(9) Uani 1 1 d . U . . .
N8 N 0.6596(4) 0.47585(15) 1.0605(2) 0.0171(9) Uani 1 1 d . . . . .
H8 H 0.6024 0.4530 1.0587 0.021 Uiso 1 1 calc R . . . .
N9 N 0.9745(4) 0.68607(16) 1.1565(2) 0.0196(10) Uani 1 1 d . . . . .
N10 N 0.9674(5) 0.79092(17) 1.1731(3) 0.0339(12) Uani 1 1 d . . . . .
N11 N 0.8931(4) 0.64185(16) 1.0201(2) 0.0175(9) Uani 1 1 d . U . . .
N12 N 0.8442(4) 0.71562(16) 0.9504(2) 0.0244(10) Uani 1 1 d . . . . .
H12 H 0.8406 0.7489 0.9452 0.029 Uiso 1 1 calc R . . . .
N13 N 0.7408(4) 0.71595(17) 0.7846(2) 0.0222(10) Uani 1 1 d . . . . .
N14 N 0.6711(5) 0.77018(18) 0.6462(3) 0.0362(13) Uani 1 1 d . . . . .
N15 N 0.7376(4) 0.62151(15) 0.7932(2) 0.0152(9) Uani 1 1 d . . . . .
N16 N 0.6604(4) 0.60411(17) 0.6606(2) 0.0245(10) Uani 1 1 d . . . . .
H16A H 0.6548 0.5713 0.6683 0.029 Uiso 1 1 calc R . . . .
H16B H 0.6382 0.6158 0.6133 0.029 Uiso 1 1 calc R . . . .
N19 N 1.1166(4) 0.60668(16) 0.9384(2) 0.0204(10) Uani 1 1 d . . . . .
N20 N 1.1317(4) 0.62500(17) 0.8232(2) 0.0248(10) Uani 1 1 d . . . . .
H20 H 1.1604 0.6427 0.7941 0.030 Uiso 1 1 calc R . . . .
N21 N 1.0029(4) 0.56848(16) 0.6852(2) 0.0198(10) Uani 1 1 d . . . . .
N24 N 0.7810(5) 0.46506(19) 0.6587(3) 0.0323(12) Uani 1 1 d . U . . .
H24A H 0.7529 0.4477 0.6884 0.039 Uiso 1 1 calc R . . . .
H24B H 0.7505 0.4588 0.6087 0.039 Uiso 1 1 calc R . . . .
C17 C 0.7030(6) 0.7936(2) 0.7142(3) 0.0321(11) Uani 1 1 d . U . . .
H17 H 0.7011 0.8298 0.7154 0.039 Uiso 1 1 calc R . . . .
C1 C 0.5852(5) 0.4351(2) 1.2751(3) 0.0275(11) Uani 1 1 d . U . . .
H1A H 0.5248 0.4087 1.2679 0.033 Uiso 1 1 calc R . . . .
C18 C 0.6714(5) 0.7198(2) 0.6482(3) 0.0258(10) Uani 1 1 d . U . . .
H18 H 0.6469 0.7020 0.6006 0.031 Uiso 1 1 calc R . . . .
C2 C 0.6154(5) 0.4483(2) 1.2137(3) 0.0263(11) Uani 1 1 d . U . . .
H2 H 0.5778 0.4303 1.1661 0.032 Uiso 1 1 calc R . . . .
C3 C 0.7184(5) 0.4951(2) 1.3508(3) 0.0225(10) Uani 1 1 d . U . . .
H3 H 0.7566 0.5123 1.3991 0.027 Uiso 1 1 calc R . . . .
C4 C 0.7503(5) 0.5104(2) 1.2907(3) 0.0196(8) Uani 1 1 d . U . . .
C5 C 0.8380(5) 0.5504(2) 1.2943(3) 0.0200(9) Uani 1 1 d . U . . .
C6 C 0.5150(5) 0.4269(2) 0.7805(3) 0.0193(9) Uani 1 1 d . U . . .
H6 H 0.4761 0.4144 0.7290 0.023 Uiso 1 1 calc R . . . .
C7 C 0.6132(5) 0.46186(19) 0.7990(3) 0.0188(9) Uani 1 1 d . U . . .
H7 H 0.6394 0.4730 0.7599 0.023 Uiso 1 1 calc R . . . .
C8 C 0.5294(5) 0.42935(19) 0.9028(3) 0.0175(9) Uani 1 1 d . U . . .
H8A H 0.5007 0.4186 0.9410 0.021 Uiso 1 1 calc R . . . .
C9 C 0.6275(5) 0.46420(18) 0.9237(3) 0.0158(8) Uani 1 1 d . U . . .
C10 C 0.6879(5) 0.48757(18) 1.0012(3) 0.0149(9) Uani 1 1 d . U . . .
C11 C 1.0080(5) 0.7077(2) 1.2258(3) 0.0235(10) Uani 1 1 d . U . . .
H11 H 1.0364 0.6867 1.2706 0.028 Uiso 1 1 calc R . . . .
C12 C 1.0024(5) 0.7592(2) 1.2339(3) 0.0250(10) Uani 1 1 d . U . . .
H12A H 1.0239 0.7730 1.2841 0.030 Uiso 1 1 calc R . . . .
C13 C 0.9334(5) 0.7688(2) 1.1038(3) 0.0270(10) Uani 1 1 d . U . . .
H13 H 0.9083 0.7898 1.0592 0.032 Uiso 1 1 calc R . . . .
C14 C 0.9331(5) 0.7171(2) 1.0946(3) 0.0221(9) Uani 1 1 d . U . . .
C15 C 0.8900(5) 0.69142(19) 1.0183(3) 0.0193(9) Uani 1 1 d . U . . .
C16 C 0.7389(6) 0.7669(2) 0.7831(3) 0.0300(11) Uani 1 1 d . U . . .
H16 H 0.7627 0.7852 0.8303 0.036 Uiso 1 1 calc R . . . .
C19 C 0.7050(5) 0.6916(2) 0.7150(3) 0.0230(9) Uani 1 1 d . U . . .
C20 C 0.7033(5) 0.6366(2) 0.7217(3) 0.0208(9) Uani 1 1 d . U . . .
C25 C 1.1585(5) 0.63551(19) 0.8976(3) 0.0243(9) Uani 1 1 d D U . . .
C26 C 1.0542(6) 0.5976(2) 0.6472(3) 0.0274(11) Uani 1 1 d . U . . .
H26 H 1.1124 0.6238 0.6741 0.033 Uiso 1 1 calc R . . . .
C27 C 1.0236(6) 0.5899(2) 0.5693(3) 0.0273(11) Uani 1 1 d . U . . .
H27 H 1.0633 0.6107 0.5443 0.033 Uiso 1 1 calc R . . . .
C28 C 0.8885(6) 0.5260(2) 0.5652(3) 0.0258(10) Uani 1 1 d . U . . .
H28 H 0.8290 0.5004 0.5373 0.031 Uiso 1 1 calc R . . . .
C29 C 0.9181(5) 0.5323(2) 0.6435(3) 0.0230(9) Uani 1 1 d . U . . .
C30 C 0.8698(5) 0.5009(2) 0.6896(3) 0.0220(10) Uani 1 1 d . U . . .
C31 C 1.2423(5) 0.6431(2) 1.2048(3) 0.0261(12) Uani 1 1 d . U . . .
C32 C 1.3483(6) 0.6812(2) 1.2362(3) 0.0320(13) Uani 1 1 d . U . . .
H32A H 1.3128 0.7147 1.2389 0.048 Uiso 1 1 calc GR . . . .
H32B H 1.3937 0.6830 1.2022 0.048 Uiso 1 1 calc GR . . . .
H32C H 1.4077 0.6708 1.2882 0.048 Uiso 1 1 calc GR . . . .
N17 N 1.2896(5) 0.7055(3) 0.8930(4) 0.0326(15) Uani 0.607(7) 1 d D U P A 1
N18 N 1.3484(5) 0.7293(2) 1.0447(4) 0.048(2) Uani 0.607(7) 1 d D U P A 1
C21 C 1.3900(5) 0.7583(2) 1.0013(4) 0.0403(9) Uani 0.607(7) 1 d D U P A 1
H21 H 1.4405 0.7875 1.0235 0.048 Uiso 0.607(7) 1 calc R . P A 1
C22 C 1.3612(6) 0.7467(3) 0.9264(4) 0.0398(8) Uani 0.607(7) 1 d D U P A 1
H22 H 1.3918 0.7678 0.8969 0.048 Uiso 0.607(7) 1 calc R . P A 1
C23 C 1.2771(5) 0.6883(2) 1.0121(4) 0.0261(8) Uani 0.607(7) 1 d D U P A 1
H23 H 1.2468 0.6673 1.0420 0.031 Uiso 0.607(7) 1 calc R . P A 1
C24 C 1.2480(5) 0.6764(2) 0.9368(4) 0.0250(7) Uani 0.607(7) 1 d D U P A 1
N17' N 1.2721(7) 0.7138(4) 0.8996(5) 0.0326(15) Uani 0.393(7) 1 d D U P A 2
N18' N 1.2899(6) 0.7427(3) 1.0417(5) 0.048(2) Uani 0.393(7) 1 d D U P A 2
C21' C 1.3407(6) 0.7717(3) 1.0028(6) 0.0403(9) Uani 0.393(7) 1 d D U P A 2
H21' H 1.3831 0.8025 1.0251 0.048 Uiso 0.393(7) 1 calc R . P A 2
C22' C 1.3318(7) 0.7573(3) 0.9321(6) 0.0398(8) Uani 0.393(7) 1 d D U P A 2
H22' H 1.3681 0.7780 0.9051 0.048 Uiso 0.393(7) 1 calc R . P A 2
C23' C 1.2300(7) 0.6991(3) 1.0094(5) 0.0261(8) Uani 0.393(7) 1 d D U P A 2
H23' H 1.1939 0.6785 1.0367 0.031 Uiso 0.393(7) 1 calc R . P A 2
C24' C 1.2206(7) 0.6843(3) 0.9382(6) 0.0250(7) Uani 0.393(7) 1 d D U P A 2
O14 O 0.4377(4) 0.10493(15) 0.5461(2) 0.0324(9) Uani 1 1 d . . . . .
H14 H 0.3712 0.0873 0.5337 0.049 Uiso 1 1 calc GR . . . .
C35 C 0.4085(7) 0.1512(2) 0.5024(4) 0.0478(18) Uani 1 1 d . U . . .
H35A H 0.3849 0.1775 0.5309 0.072 Uiso 1 1 calc GR . . . .
H35B H 0.3373 0.1454 0.4522 0.072 Uiso 1 1 calc GR . . . .
H35C H 0.4835 0.1624 0.4941 0.072 Uiso 1 1 calc GR . . . .
Cl1' Cl 0.3699(7) 0.1358(3) 0.0477(4) 0.0282(6) Uani 0.274(4) 1 d D . P B 2
O10' O 0.4884(10) 0.1421(5) 0.0423(8) 0.0408(14) Uani 0.274(4) 1 d D . P B 2
O11' O 0.371(3) 0.0911(7) 0.0894(19) 0.0569(18) Uani 0.274(4) 1 d D . P B 2
O12' O 0.2717(15) 0.1318(13) -0.0284(9) 0.0418(12) Uani 0.274(4) 1 d D . P B 2
O13' O 0.3452(17) 0.1786(6) 0.0851(12) 0.082(3) Uani 0.274(4) 1 d D . P B 2
Cl1 Cl 0.3173(3) 0.14408(9) 0.04636(13) 0.0282(6) Uani 0.726(4) 1 d D . P B 1
O10 O 0.2117(5) 0.1627(2) 0.0615(3) 0.0408(14) Uani 0.726(4) 1 d D . P B 1
O11 O 0.3662(10) 0.1005(3) 0.0915(7) 0.0569(18) Uani 0.726(4) 1 d D . P B 1
O12 O 0.2713(8) 0.1314(5) -0.0336(4) 0.0418(12) Uani 0.726(4) 1 d D . P B 1
O13 O 0.4079(7) 0.1836(3) 0.0638(5) 0.082(3) Uani 0.726(4) 1 d D . P B 1

loop_
_atom_site_aniso_label
_atom_site_aniso_U_11
_atom_site_aniso_U_22
_atom_site_aniso_U_33
_atom_site_aniso_U_23
_atom_site_aniso_U_13
_atom_site_aniso_U_12
Dy1 0.02266(14) 0.01574(13) 0.00558(12) -0.00119(9) 0.00591(10) -0.00017(10)
Dy2 0.01992(13) 0.01522(13) 0.00448(11) -0.00001(9) 0.00519(10) 0.00064(10)
Ni1 0.0205(3) 0.0200(3) 0.0065(3) 0.0000(2) 0.0069(3) 0.0003(3)
Ni2 0.0291(4) 0.0170(3) 0.0076(3) 0.0011(2) 0.0070(3) 0.0004(3)
Ni3 0.0259(4) 0.0204(4) 0.0086(3) 0.0042(3) 0.0094(3) 0.0040(3)
O1 0.0187(18) 0.0184(18) 0.0065(16) 0.0010(13) 0.0066(15) -0.0021(15)
O2 0.035(2) 0.023(2) 0.0148(19) -0.0069(15) 0.0134(17) -0.0075(17)
O3 0.0192(14) 0.0188(14) 0.0087(13) -0.0031(11) 0.0066(11) -0.0007(12)
O4 0.0231(15) 0.0161(14) 0.0086(13) -0.0009(11) 0.0049(12) 0.0015(12)
O5 0.027(2) 0.0179(19) 0.0124(18) 0.0018(14) 0.0071(16) 0.0044(16)
O6 0.026(2) 0.0207(19) 0.0104(17) 0.0011(14) 0.0077(16) -0.0005(16)
O7 0.0230(15) 0.0188(14) 0.0081(13) 0.0007(11) 0.0094(12) 0.0005(12)
O8 0.030(2) 0.031(2) 0.020(2) -0.0079(16) 0.0119(18) -0.0045(17)
O9 0.034(2) 0.024(2) 0.0145(19) 0.0003(15) 0.0076(18) -0.0007(17)
N22 0.0343(18) 0.0333(19) 0.0229(17) 0.0027(15) 0.0157(15) 0.0042(15)
N1 0.019(2) 0.024(2) 0.011(2) 0.0026(18) 0.0062(19) 0.0048(19)
N23 0.028(2) 0.020(2) 0.009(2) 0.0031(17) 0.0107(19) 0.0065(19)
N2 0.033(3) 0.040(3) 0.017(2) 0.004(2) 0.013(2) 0.001(2)
N3 0.021(2) 0.024(2) 0.012(2) -0.0002(18) 0.0082(19) -0.0024(19)
N4 0.038(3) 0.038(3) 0.013(2) -0.008(2) 0.016(2) -0.012(2)
N5 0.019(2) 0.016(2) 0.012(2) -0.0022(17) 0.0041(19) 0.0025(18)
N6 0.020(2) 0.023(2) 0.017(2) -0.0032(19) 0.000(2) 0.001(2)
N7 0.0176(16) 0.0181(16) 0.0082(15) -0.0010(13) 0.0056(13) 0.0002(13)
N8 0.024(2) 0.017(2) 0.013(2) 0.0019(17) 0.0095(19) -0.0011(18)
N9 0.030(3) 0.020(2) 0.010(2) -0.0021(18) 0.008(2) 0.000(2)
N10 0.055(3) 0.019(3) 0.023(3) -0.009(2) 0.012(3) -0.006(2)
N11 0.0234(17) 0.0180(16) 0.0111(15) -0.0015(13) 0.0072(13) 0.0004(14)
N12 0.042(3) 0.015(2) 0.014(2) 0.0013(18) 0.010(2) 0.001(2)
N13 0.031(3) 0.022(2) 0.016(2) 0.0039(18) 0.011(2) 0.002(2)
N14 0.063(4) 0.027(3) 0.018(3) 0.006(2) 0.016(3) 0.009(3)
N15 0.021(2) 0.013(2) 0.014(2) 0.0045(17) 0.0097(19) 0.0020(18)
N16 0.038(3) 0.023(2) 0.008(2) 0.0000(18) 0.003(2) -0.003(2)
N19 0.024(2) 0.022(2) 0.010(2) 0.0000(18) 0.0019(19) -0.0048(19)
N20 0.031(3) 0.030(3) 0.016(2) 0.0081(19) 0.012(2) 0.004(2)
N21 0.026(2) 0.024(2) 0.013(2) 0.0075(18) 0.013(2) 0.012(2)
N24 0.044(3) 0.041(3) 0.013(2) 0.0012(19) 0.0129(19) -0.009(2)
C17 0.051(3) 0.024(2) 0.022(2) 0.0052(19) 0.015(2) 0.007(2)
C1 0.030(2) 0.036(3) 0.018(2) -0.0001(19) 0.011(2) -0.008(2)
C18 0.037(2) 0.027(2) 0.0125(19) 0.0014(17) 0.0086(18) 0.0021(19)
C2 0.029(2) 0.035(3) 0.017(2) -0.0010(19) 0.011(2) -0.007(2)
C3 0.024(2) 0.031(2) 0.0120(19) 0.0005(17) 0.0067(17) 0.0044(18)
C4 0.0212(19) 0.028(2) 0.0098(17) 0.0003(15) 0.0065(15) 0.0048(16)
C5 0.021(2) 0.028(2) 0.0102(19) 0.0005(17) 0.0052(17) 0.0028(18)
C6 0.021(2) 0.026(2) 0.0093(19) -0.0014(17) 0.0041(18) 0.0031(18)
C7 0.020(2) 0.026(2) 0.0090(19) -0.0016(17) 0.0043(18) 0.0023(18)
C8 0.020(2) 0.019(2) 0.0144(19) 0.0005(16) 0.0080(17) 0.0030(16)
C9 0.0184(18) 0.0173(18) 0.0130(17) 0.0010(14) 0.0076(15) 0.0055(15)
C10 0.019(2) 0.0164(19) 0.0121(19) 0.0020(16) 0.0085(17) 0.0058(16)
C11 0.033(2) 0.026(2) 0.011(2) -0.0028(18) 0.0084(19) -0.002(2)
C12 0.035(2) 0.026(2) 0.012(2) -0.0053(18) 0.0074(19) -0.003(2)
C13 0.036(2) 0.022(2) 0.017(2) -0.0033(17) 0.0048(19) -0.0029(19)
C14 0.031(2) 0.0200(18) 0.0151(18) -0.0032(15) 0.0087(17) -0.0024(16)
C15 0.028(2) 0.018(2) 0.013(2) -0.0027(17) 0.0099(18) -0.0021(18)
C16 0.049(3) 0.024(2) 0.020(2) 0.0038(19) 0.018(2) 0.007(2)
C19 0.032(2) 0.026(2) 0.0124(17) 0.0022(15) 0.0103(16) 0.0017(17)
C20 0.028(2) 0.026(2) 0.0114(19) 0.0009(17) 0.0117(17) 0.0012(18)
C25 0.0239(15) 0.0254(15) 0.0230(15) 0.0032(14) 0.0089(13) 0.0026(14)
C26 0.040(3) 0.027(2) 0.022(2) 0.0115(19) 0.020(2) 0.014(2)
C27 0.040(3) 0.029(2) 0.022(2) 0.0122(19) 0.022(2) 0.013(2)
C28 0.035(2) 0.030(2) 0.0119(19) 0.0035(17) 0.0093(18) 0.0057(19)
C29 0.033(2) 0.028(2) 0.0104(17) 0.0032(15) 0.0106(16) 0.0081(17)
C30 0.032(2) 0.027(2) 0.0094(19) 0.0031(17) 0.0108(18) 0.0083(19)
C31 0.025(3) 0.022(3) 0.027(3) -0.006(2) 0.007(2) 0.001(2)
C32 0.033(3) 0.027(3) 0.030(3) -0.009(2) 0.007(2) -0.002(2)
N17 0.0315(19) 0.0331(19) 0.0331(18) 0.0011(13) 0.0131(13) -0.0028(13)
N18 0.048(3) 0.048(2) 0.047(2) -0.0006(14) 0.0182(15) -0.0026(14)
C21 0.0400(11) 0.0395(11) 0.0406(11) 0.0005(9) 0.0155(9) -0.0021(9)
C22 0.0396(11) 0.0392(11) 0.0403(11) 0.0006(9) 0.0160(9) -0.0022(9)
C23 0.0256(11) 0.0261(10) 0.0258(10) 0.0011(9) 0.0094(8) 0.0006(9)
C24 0.0246(10) 0.0254(10) 0.0246(10) 0.0017(9) 0.0096(8) 0.0011(9)
N17' 0.0315(19) 0.0331(19) 0.0331(18) 0.0011(13) 0.0131(13) -0.0028(13)
N18' 0.048(3) 0.048(2) 0.047(2) -0.0006(14) 0.0182(15) -0.0026(14)
C21' 0.0400(11) 0.0395(11) 0.0406(11) 0.0005(9) 0.0155(9) -0.0021(9)
C22' 0.0396(11) 0.0392(11) 0.0403(11) 0.0006(9) 0.0160(9) -0.0022(9)
C23' 0.0256(11) 0.0261(10) 0.0258(10) 0.0011(9) 0.0094(8) 0.0006(9)
C24' 0.0246(10) 0.0254(10) 0.0246(10) 0.0017(9) 0.0096(8) 0.0011(9)
O14 0.029(2) 0.035(2) 0.030(2) 0.0042(19) 0.0092(19) -0.0007(19)
C35 0.046(4) 0.035(4) 0.068(5) 0.004(3) 0.029(4) 0.006(3)
Cl1' 0.0309(17) 0.0301(12) 0.0193(8) 0.0053(8) 0.0058(12) -0.0053(12)
O10' 0.060(4) 0.035(3) 0.036(3) -0.002(3) 0.028(3) 0.005(3)
O11' 0.071(4) 0.056(4) 0.037(3) 0.021(4) 0.015(3) 0.014(3)
O12' 0.057(3) 0.056(3) 0.017(2) 0.003(2) 0.020(2) 0.001(2)
O13' 0.066(6) 0.075(5) 0.083(6) -0.005(4) 0.009(5) -0.050(5)
Cl1 0.0309(17) 0.0301(12) 0.0193(8) 0.0053(8) 0.0058(12) -0.0053(12)
O10 0.060(4) 0.035(3) 0.036(3) -0.002(3) 0.028(3) 0.005(3)
O11 0.071(4) 0.056(4) 0.037(3) 0.021(4) 0.015(3) 0.014(3)
O12 0.057(3) 0.056(3) 0.017(2) 0.003(2) 0.020(2) 0.001(2)
O13 0.066(6) 0.075(5) 0.083(6) -0.005(4) 0.009(5) -0.050(5)

loop_
_atom_type_symbol
_atom_type_description
_atom_type_scat_dispersion_real
_atom_type_scat_dispersion_imag
_atom_type_scat_source
C C 0.0033 0.0016 'International Tables Vol C Tables 4.2.6.8 and 6.1.1.4'
H H 0.0000 0.0000 'International Tables Vol C Tables 4.2.6.8 and 6.1.1.4'
Cl Cl 0.1484 0.1585 'International Tables Vol C Tables 4.2.6.8 and 6.1.1.4'
Dy Dy -0.1892 4.4098 'International Tables Vol C Tables 4.2.6.8 and 6.1.1.4'
N N 0.0061 0.0033 'International Tables Vol C Tables 4.2.6.8 and 6.1.1.4'
Ni Ni 0.3393 1.1124 'International Tables Vol C Tables 4.2.6.8 and 6.1.1.4'
O O 0.0106 0.0060 'International Tables Vol C Tables 4.2.6.8 and 6.1.1.4'

loop_
_geom_angle_atom_site_label_1
_geom_angle_atom_site_label_2
_geom_angle_atom_site_label_3
_geom_angle
_geom_angle_site_symmetry_1
_geom_angle_site_symmetry_3
O1 Dy1 Dy2 35.34(8) . 3_767
O1 Dy1 O3 80.12(11) . .
O1 Dy1 O7 71.49(11) . 3_767
O1 Dy1 O8 78.02(12) . .
O1 Dy1 O9 118.63(12) . .
O1 Dy1 N9 133.86(12) . .
O1 Dy1 N11 76.93(12) . .
O2 Dy1 Dy2 119.06(9) . 3_767
O2 Dy1 O1 148.17(12) . .
O2 Dy1 O3 73.93(12) . .
O2 Dy1 O7 88.18(12) . 3_767
O2 Dy1 O8 129.99(12) . .
O2 Dy1 O9 79.44(13) . .
O2 Dy1 N9 74.80(13) . .
O2 Dy1 N11 115.90(13) . .
O3 Dy1 Dy2 77.80(8) . 3_767
O3 Dy1 O8 155.88(11) . .
O3 Dy1 O9 149.62(11) . .
O3 Dy1 N9 113.75(13) . .
O3 Dy1 N11 80.88(13) . .
O7 Dy1 Dy2 36.41(7) 3_767 3_767
O7 Dy1 O3 85.49(12) 3_767 .
O7 Dy1 O8 97.05(12) 3_767 .
O7 Dy1 O9 79.24(12) 3_767 .
O7 Dy1 N9 148.60(12) 3_767 .
O7 Dy1 N11 147.29(12) 3_767 .
O8 Dy1 Dy2 90.02(9) . 3_767
O8 Dy1 O9 53.32(12) . .
O8 Dy1 N9 75.60(13) . .
O8 Dy1 N11 84.35(14) . .
O9 Dy1 Dy2 103.38(8) . 3_767
O9 Dy1 N9 71.91(13) . .
N9 Dy1 Dy2 164.89(9) . 3_767
N11 Dy1 Dy2 111.18(9) . 3_767
N11 Dy1 O9 124.73(13) . .
N11 Dy1 N9 63.45(13) . .
Dy2 Dy2 Dy1 64.416(8) 3_767 3_767
O1 Dy2 Dy1 97.83(8) . 3_767
O1 Dy2 Dy1 34.71(7) 3_767 3_767
O1 Dy2 Dy2 36.86(8) 3_767 3_767
O1 Dy2 Dy2 37.20(8) . 3_767
O1 Dy2 O1 74.06(12) . 3_767
O1 Dy2 O4 78.68(11) . .
O1 Dy2 O4 149.50(10) 3_767 .
O1 Dy2 O7 124.40(11) . .
O1 Dy2 O7 69.76(11) 3_767 .
O1 Dy2 N5 132.99(12) . .
O1 Dy2 N5 77.62(12) 3_767 .
O1 Dy2 N7 82.13(12) 3_767 .
O1 Dy2 N7 76.42(12) . .
O4 Dy2 Dy1 167.94(8) . 3_767
O4 Dy2 Dy2 114.79(8) . 3_767
O4 Dy2 N5 113.01(12) . .
O4 Dy2 N7 78.37(12) . .
O5 Dy2 Dy1 108.80(8) . 3_767
O5 Dy2 Dy2 172.61(8) . 3_767
O5 Dy2 O1 146.88(12) . .
O5 Dy2 O1 138.27(11) . 3_767
O5 Dy2 O4 71.16(11) . .
O5 Dy2 O6 88.73(12) . .
O5 Dy2 O7 75.02(11) . .
O5 Dy2 N5 73.40(13) . .
O5 Dy2 N7 109.62(13) . .
O6 Dy2 Dy1 82.80(8) . 3_767
O6 Dy2 Dy2 87.48(8) . 3_767
O6 Dy2 O1 75.15(11) . .
O6 Dy2 O1 100.62(12) . 3_767
O6 Dy2 O4 85.15(12) . .
O6 Dy2 O7 71.83(11) . .
O6 Dy2 N5 147.52(12) . .
O6 Dy2 N7 149.39(13) . .
O7 Dy2 Dy1 35.31(8) . 3_767
O7 Dy2 Dy2 97.76(8) . 3_767
O7 Dy2 O4 139.20(11) . .
O7 Dy2 N5 77.35(12) . .
O7 Dy2 N7 135.51(12) . .
N5 Dy2 Dy1 77.88(9) . 3_767
N5 Dy2 Dy2 106.89(9) . 3_767
N7 Dy2 Dy1 112.25(9) . 3_767
N7 Dy2 Dy2 76.55(9) . 3_767
N7 Dy2 N5 63.05(13) . .
O3 Ni1 N1 174.18(17) . .
O3 Ni1 N3 90.82(16) . .
O3 Ni1 N8 84.49(16) . .
N3 Ni1 N1 83.36(18) . .
N8 Ni1 N1 101.32(18) . .
N8 Ni1 N3 174.62(18) . .
O4 Ni2 N12 85.09(17) . .
O4 Ni2 N13 173.73(17) . .
O4 Ni2 N15 90.44(16) . .
N12 Ni2 N13 100.83(19) . .
N12 Ni2 N15 175.52(18) . .
N15 Ni2 N13 83.65(18) . .
O6 Ni3 N23 92.27(16) . .
O6 Ni3 N21 174.70(18) . .
N23 Ni3 N21 83.15(18) . .
N20 Ni3 O6 84.11(17) . .
N20 Ni3 N23 176.26(18) . .
N20 Ni3 N21 100.43(19) . .
Dy1 O1 Dy2 120.26(14) . .
Dy1 O1 Dy2 109.94(12) . 3_767
Dy1 O1 H1 106.6 . .
Dy2 O1 Dy2 105.94(12) . 3_767
Dy2 O1 H1 101.7 . .
Dy2 O1 H1 112.2 3_767 .
N3 O2 Dy1 121.2(3) . .
Ni1 O3 Dy1 121.54(15) . .
N7 O3 Dy1 121.8(2) . .
N7 O3 Ni1 113.7(3) . .
Ni2 O4 Dy2 121.87(15) . .
N11 O4 Dy2 121.6(2) . .
N11 O4 Ni2 113.2(3) . .
N15 O5 Dy2 119.9(3) . .
Ni3 O6 Dy2 121.10(17) . .
N19 O6 Dy2 117.8(3) . .
N19 O6 Ni3 115.3(3) . .
Dy1 O7 Dy2 108.28(12) 3_767 .
N23 O7 Dy1 121.8(2) . 3_767
N23 O7 Dy2 114.1(2) . .
C31 O8 Dy1 94.7(3) . .
C31 O9 Dy1 90.5(3) . .
C27 N22 C28 116.9(5) . .
C2 N1 Ni1 130.0(4) . .
C2 N1 C4 117.5(4) . .
C4 N1 Ni1 112.5(3) . .
O7 N23 Ni3 124.1(3) . .
C30 N23 Ni3 118.7(4) . .
C30 N23 O7 117.2(4) . .
C3 N2 C1 116.4(5) . .
O2 N3 Ni1 125.8(3) . .
C5 N3 Ni1 117.6(4) . .
C5 N3 O2 116.6(4) . .
H4A N4 H4B 120.0 . .
C5 N4 H4A 120.0 . .
C5 N4 H4B 120.0 . .
C7 N5 Dy2 123.7(3) . .
C7 N5 C9 116.7(4) . .
C9 N5 Dy2 119.2(3) . .
C6 N6 C8 116.1(5) . .
O3 N7 Dy2 124.8(3) . .
C10 N7 Dy2 123.8(3) . .
C10 N7 O3 109.7(4) . .
Ni1 N8 H8 124.1 . .
C10 N8 Ni1 111.8(3) . .
C10 N8 H8 124.1 . .
C11 N9 Dy1 124.3(3) . .
C11 N9 C14 117.1(4) . .
C14 N9 Dy1 118.1(3) . .
C13 N10 C12 115.7(5) . .
O4 N11 Dy1 124.5(3) . .
C15 N11 Dy1 124.3(3) . .
C15 N11 O4 110.3(4) . .
Ni2 N12 H12 124.3 . .
C15 N12 Ni2 111.4(3) . .
C15 N12 H12 124.3 . .
C16 N13 Ni2 130.1(4) . .
C16 N13 C19 116.8(4) . .
C19 N13 Ni2 113.1(3) . .
C18 N14 C17 115.9(5) . .
O5 N15 Ni2 125.4(3) . .
C20 N15 Ni2 117.4(3) . .
C20 N15 O5 117.2(4) . .
H16A N16 H16B 120.0 . .
C20 N16 H16A 120.0 . .
C20 N16 H16B 120.0 . .
C25 N19 O6 107.7(4) . .
Ni3 N20 H20 124.2 . .
C25 N20 Ni3 111.6(3) . .
C25 N20 H20 124.2 . .
C26 N21 Ni3 129.8(4) . .
C26 N21 C29 117.2(4) . .
C29 N21 Ni3 113.1(3) . .
H24A N24 H24B 120.0 . .
C30 N24 H24A 120.0 . .
C30 N24 H24B 120.0 . .
N14 C17 H17 119.0 . .
N14 C17 C16 122.1(5) . .
C16 C17 H17 119.0 . .
N2 C1 H1A 118.6 . .
N2 C1 C2 122.9(5) . .
C2 C1 H1A 118.6 . .
N14 C18 H18 118.0 . .
N14 C18 C19 124.0(5) . .
C19 C18 H18 118.0 . .
N1 C2 C1 120.5(5) . .
N1 C2 H2 119.7 . .
C1 C2 H2 119.7 . .
N2 C3 H3 118.5 . .
N2 C3 C4 123.0(5) . .
C4 C3 H3 118.5 . .
N1 C4 C3 119.7(5) . .
N1 C4 C5 114.5(4) . .
C3 C4 C5 125.8(5) . .
N3 C5 N4 123.6(5) . .
N3 C5 C4 112.1(4) . .
N4 C5 C4 124.3(4) . .
N6 C6 H6 118.8 . .
N6 C6 C7 122.5(5) . .
C7 C6 H6 118.8 . .
N5 C7 C6 121.1(5) . .
N5 C7 H7 119.4 . .
C6 C7 H7 119.4 . .
N6 C8 H8A 118.4 . .
N6 C8 C9 123.3(5) . .
C9 C8 H8A 118.4 . .
N5 C9 C8 120.3(4) . .
N5 C9 C10 115.7(4) . .
C8 C9 C10 124.0(4) . .
N7 C10 N8 120.2(4) . .
N7 C10 C9 115.3(4) . .
N8 C10 C9 124.5(5) . .
N9 C11 H11 119.2 . .
N9 C11 C12 121.6(5) . .
C12 C11 H11 119.2 . .
N10 C12 C11 122.0(5) . .
N10 C12 H12A 119.0 . .
C11 C12 H12A 119.0 . .
N10 C13 H13 118.6 . .
N10 C13 C14 122.7(5) . .
C14 C13 H13 118.6 . .
N9 C14 C13 120.6(5) . .
N9 C14 C15 115.6(4) . .
C13 C14 C15 123.9(5) . .
N11 C15 N12 119.9(5) . .
N11 C15 C14 115.7(4) . .
N12 C15 C14 124.4(5) . .
N13 C16 C17 121.5(5) . .
N13 C16 H16 119.3 . .
C17 C16 H16 119.3 . .
N13 C19 C18 119.6(5) . .
N13 C19 C20 113.0(4) . .
C18 C19 C20 127.3(5) . .
N15 C20 N16 122.9(5) . .
N15 C20 C19 112.5(4) . .
N16 C20 C19 124.4(5) . .
N19 C25 N20 121.2(4) . .
N19 C25 C24 118.6(5) . .
N19 C25 C24' 113.7(6) . .
N20 C25 C24 119.8(5) . .
N20 C25 C24' 124.5(6) . .
N21 C26 H26 119.6 . .
N21 C26 C27 120.8(6) . .
C27 C26 H26 119.6 . .
N22 C27 C26 122.8(5) . .
N22 C27 H27 118.6 . .
C26 C27 H27 118.6 . .
N22 C28 H28 119.1 . .
N22 C28 C29 121.8(5) . .
C29 C28 H28 119.1 . .
N21 C29 C28 120.6(5) . .
N21 C29 C30 113.9(4) . .
C28 C29 C30 125.4(5) . .
N23 C30 N24 126.0(5) . .
N23 C30 C29 110.9(5) . .
N24 C30 C29 123.0(5) . .
O8 C31 C32 119.4(5) . .
O9 C31 O8 120.3(5) . .
O9 C31 C32 120.2(5) . .
C31 C32 H32A 109.5 . .
C31 C32 H32B 109.5 . .
C31 C32 H32C 109.5 . .
H32A C32 H32B 109.5 . .
H32A C32 H32C 109.5 . .
H32B C32 H32C 109.5 . .
C24 N17 C22 117.7(5) . .
C21 N18 C23 118.5(5) . .
N18 C21 H21 119.5 . .
N18 C21 C22 121.0(5) . .
C22 C21 H21 119.5 . .
N17 C22 C21 121.1(5) . .
N17 C22 H22 119.5 . .
C21 C22 H22 119.5 . .
N18 C23 H23 119.7 . .
N18 C23 C24 120.6(5) . .
C24 C23 H23 119.7 . .
N17 C24 C25 117.1(6) . .
N17 C24 C23 121.1(4) . .
C23 C24 C25 121.5(6) . .
C22' N17' C24' 119.5(5) . .
C21' N18' C23' 119.3(5) . .
N18' C21' H21' 119.8 . .
N18' C21' C22' 120.4(5) . .
C22' C21' H21' 119.8 . .
N17' C22' C21' 120.6(5) . .
N17' C22' H22' 119.7 . .
C21' C22' H22' 119.7 . .
N18' C23' H23' 119.7 . .
N18' C23' C24' 120.7(5) . .
C24' C23' H23' 119.7 . .
N17' C24' C25 115.5(7) . .
N17' C24' C23' 119.5(5) . .
C23' C24' C25 125.1(7) . .
C35 O14 H14 109.5 . .
O14 C35 H35A 109.5 . .
O14 C35 H35B 109.5 . .
O14 C35 H35C 109.5 . .
H35A C35 H35B 109.5 . .
H35A C35 H35C 109.5 . .
H35B C35 H35C 109.5 . .
O10' Cl1' O12' 109.0(8) . .
O10' Cl1' O13' 109.6(7) . .
O11' Cl1' O10' 110.4(8) . .
O11' Cl1' O12' 108.9(8) . .
O11' Cl1' O13' 109.8(8) . .
O13' Cl1' O12' 109.1(8) . .
O11 Cl1 O10 108.6(4) . .
O11 Cl1 O12 109.8(5) . .
O11 Cl1 O13 112.6(5) . .
O12 Cl1 O10 108.1(4) . .
O13 Cl1 O10 107.6(4) . .
O13 Cl1 O12 110.0(5) . .

loop_
_geom_bond_atom_site_label_1
_geom_bond_atom_site_label_2
_geom_bond_distance
_geom_bond_site_symmetry_2
Dy1 Dy2 3.8563(4) 3_767
Dy1 O1 2.336(3) .
Dy1 O2 2.249(3) .
Dy1 O3 2.358(3) .
Dy1 O7 2.347(3) 3_767
Dy1 O8 2.388(4) .
Dy1 O9 2.482(4) .
Dy1 N9 2.566(4) .
Dy1 N11 2.427(4) .
Dy2 Dy1 3.8562(4) 3_767
Dy2 Dy2 3.7738(5) 3_767
Dy2 O1 2.354(3) .
Dy2 O1 2.373(3) 3_767
Dy2 O4 2.418(3) .
Dy2 O5 2.293(3) .
Dy2 O6 2.335(3) .
Dy2 O7 2.411(3) .
Dy2 N5 2.559(4) .
Dy2 N7 2.464(4) .
Ni1 O3 1.834(3) .
Ni1 N1 1.896(4) .
Ni1 N3 1.856(4) .
Ni1 N8 1.843(4) .
Ni2 O4 1.821(3) .
Ni2 N12 1.830(4) .
Ni2 N13 1.886(4) .
Ni2 N15 1.846(4) .
Ni3 O6 1.822(3) .
Ni3 N23 1.849(4) .
Ni3 N20 1.816(5) .
Ni3 N21 1.879(4) .
O1 Dy2 2.373(3) 3_767
O1 H1 0.8500 .
O2 N3 1.346(5) .
O3 N7 1.418(5) .
O4 N11 1.419(5) .
O5 N15 1.341(5) .
O6 N19 1.416(5) .
O7 Dy1 2.347(3) 3_767
O7 N23 1.387(5) .
O8 C31 1.264(6) .
O9 C31 1.257(7) .
N22 C27 1.323(7) .
N22 C28 1.337(7) .
N1 C2 1.338(7) .
N1 C4 1.366(6) .
N23 C30 1.293(6) .
N2 C1 1.331(7) .
N2 C3 1.325(7) .
N3 C5 1.311(6) .
N4 H4A 0.8800 .
N4 H4B 0.8800 .
N4 C5 1.336(7) .
N5 C7 1.342(6) .
N5 C9 1.354(6) .
N6 C6 1.325(7) .
N6 C8 1.326(6) .
N7 C10 1.321(6) .
N8 H8 0.8800 .
N8 C10 1.324(6) .
N9 C11 1.333(6) .
N9 C14 1.344(6) .
N10 C12 1.342(7) .
N10 C13 1.338(7) .
N11 C15 1.304(6) .
N12 H12 0.8800 .
N12 C15 1.334(6) .
N13 C16 1.340(7) .
N13 C19 1.367(7) .
N14 C17 1.336(7) .
N14 C18 1.325(7) .
N15 C20 1.305(6) .
N16 H16A 0.8800 .
N16 H16B 0.8800 .
N16 C20 1.358(6) .
N19 C25 1.304(6) .
N20 H20 0.8800 .
N20 C25 1.340(7) .
N21 C26 1.337(7) .
N21 C29 1.359(7) .
N24 H24A 0.8800 .
N24 H24B 0.8800 .
N24 C30 1.336(7) .
C17 H17 0.9500 .
C17 C16 1.387(7) .
C1 H1A 0.9500 .
C1 C2 1.385(7) .
C18 H18 0.9500 .
C18 C19 1.377(7) .
C2 H2 0.9500 .
C3 H3 0.9500 .
C3 C4 1.387(7) .
C4 C5 1.437(7) .
C6 H6 0.9500 .
C6 C7 1.385(7) .
C7 H7 0.9500 .
C8 H8A 0.9500 .
C8 C9 1.379(7) .
C9 C10 1.476(7) .
C11 H11 0.9500 .
C11 C12 1.368(7) .
C12 H12A 0.9500 .
C13 H13 0.9500 .
C13 C14 1.370(7) .
C14 C15 1.483(7) .
C16 H16 0.9500 .
C19 C20 1.453(7) .
C25 C24 1.463(6) .
C25 C24' 1.515(7) .
C26 H26 0.9500 .
C26 C27 1.384(8) .
C27 H27 0.9500 .
C28 H28 0.9500 .
C28 C29 1.387(7) .
C29 C30 1.462(7) .
C31 C32 1.499(8) .
C32 H32A 0.9800 .
C32 H32B 0.9800 .
C32 H32C 0.9800 .
N17 C22 1.351(7) .
N17 C24 1.349(7) .
N18 C21 1.342(7) .
N18 C23 1.343(7) .
C21 H21 0.9500 .
C21 C22 1.351(7) .
C22 H22 0.9500 .
C23 H23 0.9500 .
C23 C24 1.360(7) .
N17' C22' 1.346(8) .
N17' C24' 1.355(8) .
N18' C21' 1.344(7) .
N18' C23' 1.349(7) .
C21' H21' 0.9500 .
C21' C22' 1.352(8) .
C22' H22' 0.9500 .
C23' H23' 0.9500 .
C23' C24' 1.363(8) .
O14 H14 0.8400 .
O14 C35 1.433(7) .
C35 H35A 0.9800 .
C35 H35B 0.9800 .
C35 H35C 0.9800 .
Cl1' O10' 1.413(8) .
Cl1' O11' 1.413(8) .
Cl1' O12' 1.425(9) .
Cl1' O13' 1.417(8) .
Cl1 O10 1.439(5) .
Cl1 O11 1.401(6) .
Cl1 O12 1.423(5) .
Cl1 O13 1.410(5) .

loop_
_geom_hbond_atom_site_label_D
_geom_hbond_atom_site_label_H
_geom_hbond_atom_site_label_A
_geom_hbond_distance_DH
_geom_hbond_distance_HA
_geom_hbond_distance_DA
_geom_hbond_angle_DHA
_geom_hbond_site_symmetry_A
O1 H1 O6 0.85 2.41 2.859(4) 113.4 .
O1 H1 N19 0.85 2.09 2.824(5) 145.0 .
N4 H4B N22 0.88 2.29 3.125(6) 158.3 1_556
N8 H8 O14 0.88 2.36 3.240(6) 175.8 4_566
N12 H12 O10 0.88 2.39 3.250(7) 166.5 3_666
N16 H16B O12 0.88 2.19 2.901(8) 138.0 2_655
N24 H24A O9 0.88 2.14 2.842(6) 136.0 3_767
C18 H18 O12 0.95 2.62 3.417(14) 141.2 2_655
C2 H2 O14 0.95 2.37 3.301(7) 166.0 4_566
C3 H3 O11' 0.95 2.60 3.102(12) 113.7 2_656
C6 H6 O11' 0.95 2.42 3.34(3) 163.3 4_566
C6 H6 O11 0.95 2.42 3.354(12) 169.1 4_566
C7 H7 O7 0.95 2.64 3.130(6) 112.3 .
C8 H8A O14 0.95 2.45 3.401(6) 175.9 4_566
C13 H13 O10 0.95 2.47 3.398(8) 165.4 3_666
C16 H16 O13' 0.95 2.57 3.336(13) 138.1 3_666
C16 H16 O10 0.95 2.38 3.318(8) 170.5 3_666
O14 H14 N7 0.84 2.28 3.091(6) 163.3 2_646

loop_
_geom_torsion_atom_site_label_1
_geom_torsion_atom_site_label_2
_geom_torsion_atom_site_label_3
_geom_torsion_atom_site_label_4
_geom_torsion
_geom_torsion_site_symmetry_1
Dy1 O2 N3 Ni1 -19.6(5) .
Dy1 O2 N3 C5 161.2(4) .
Dy1 O3 N7 Dy2 -1.9(4) .
Dy1 O3 N7 C10 163.8(3) .
Dy1 O7 N23 Ni3 -99.6(3) 3_767
Dy1 O7 N23 C30 83.3(5) 3_767
Dy1 O8 C31 O9 11.0(5) .
Dy1 O8 C31 C32 -165.1(4) .
Dy1 O9 C31 O8 -10.5(5) .
Dy1 O9 C31 C32 165.5(5) .
Dy1 N9 C11 C12 171.1(4) .
Dy1 N9 C14 C13 -168.7(4) .
Dy1 N9 C14 C15 10.7(6) .
Dy1 N11 C15 N12 167.1(4) .
Dy1 N11 C15 C14 -16.0(6) .
Dy2 O4 N11 Dy1 -7.0(4) .
Dy2 O4 N11 C15 162.8(3) .
Dy2 O5 N15 Ni2 -32.8(5) .
Dy2 O5 N15 C20 147.9(4) .
Dy2 O6 N19 C25 -151.2(3) .
Dy2 O7 N23 Ni3 33.3(4) .
Dy2 O7 N23 C30 -143.8(4) .
Dy2 N5 C7 C6 170.9(4) .
Dy2 N5 C9 C8 -171.3(3) .
Dy2 N5 C9 C10 10.6(5) .
Dy2 N7 C10 N8 164.6(3) .
Dy2 N7 C10 C9 -16.5(6) .
Ni1 O3 N7 Dy2 -162.65(18) .
Ni1 O3 N7 C10 3.0(4) .
Ni1 N1 C2 C1 -179.1(4) .
Ni1 N1 C4 C3 -179.8(4) .
Ni1 N1 C4 C5 -0.4(6) .
Ni1 N3 C5 N4 178.7(4) .
Ni1 N3 C5 C4 0.9(6) .
Ni1 N8 C10 N7 -1.1(6) .
Ni1 N8 C10 C9 -179.8(4) .
Ni2 O4 N11 Dy1 -166.60(19) .
Ni2 O4 N11 C15 3.2(5) .
Ni2 N12 C15 N11 1.0(6) .
Ni2 N12 C15 C14 -175.6(4) .
Ni2 N13 C16 C17 177.9(4) .
Ni2 N13 C19 C18 -177.5(4) .
Ni2 N13 C19 C20 4.6(6) .
Ni2 N15 C20 N16 -178.5(4) .
Ni2 N15 C20 C19 -3.8(6) .
Ni3 O6 N19 C25 2.5(5) .
Ni3 N23 C30 N24 -172.7(4) .
Ni3 N23 C30 C29 5.6(6) .
Ni3 N20 C25 N19 2.4(7) .
Ni3 N20 C25 C24 175.4(4) .
Ni3 N20 C25 C24' -168.0(5) .
Ni3 N21 C26 C27 179.0(4) .
Ni3 N21 C29 C28 -179.6(4) .
Ni3 N21 C29 C30 -2.5(6) .
O2 N3 C5 N4 -2.0(8) .
O2 N3 C5 C4 -179.8(4) .
O3 Ni1 N3 O2 -0.1(4) .
O3 Ni1 N3 C5 179.1(4) .
O3 Ni1 N8 C10 2.3(3) .
O3 N7 C10 N8 -1.2(6) .
O3 N7 C10 C9 177.6(4) .
O4 Ni2 N12 C15 0.8(4) .
O4 Ni2 N15 O5 7.9(4) .
O4 Ni2 N15 C20 -172.7(4) .
O4 N11 C15 N12 -2.7(7) .
O4 N11 C15 C14 174.2(4) .
O5 N15 C20 N16 0.9(7) .
O5 N15 C20 C19 175.6(4) .
O6 Ni3 N23 O7 -5.4(4) .
O6 Ni3 N23 C30 171.6(4) .
O6 Ni3 N20 C25 -0.6(4) .
O6 N19 C25 N20 -3.2(7) .
O6 N19 C25 C24 -176.2(5) .
O6 N19 C25 C24' 168.3(5) .
O7 N23 C30 N24 4.5(8) .
O7 N23 C30 C29 -177.2(4) .
N22 C28 C29 N21 -0.1(8) .
N22 C28 C29 C30 -176.8(5) .
N1 Ni1 N3 O2 179.8(4) .
N1 Ni1 N3 C5 -0.9(4) .
N1 Ni1 N8 C10 -178.0(3) .
N1 C4 C5 N3 -0.3(7) .
N1 C4 C5 N4 -178.0(5) .
N23 Ni3 O6 Dy2 -27.4(2) .
N23 Ni3 O6 N19 179.8(3) .
N23 Ni3 N21 C26 -176.2(5) .
N23 Ni3 N21 C29 4.2(4) .
N2 C1 C2 N1 -1.9(9) .
N2 C3 C4 N1 -0.4(8) .
N2 C3 C4 C5 -179.7(5) .
N3 Ni1 O3 Dy1 18.9(2) .
N3 Ni1 O3 N7 179.7(3) .
N3 Ni1 N1 C2 -179.2(5) .
N3 Ni1 N1 C4 0.7(4) .
N5 C9 C10 N7 3.0(6) .
N5 C9 C10 N8 -178.2(4) .
N6 C6 C7 N5 0.6(8) .
N6 C8 C9 N5 -0.4(8) .
N6 C8 C9 C10 177.5(5) .
N8 Ni1 O3 Dy1 -163.8(2) .
N8 Ni1 O3 N7 -3.0(3) .
N8 Ni1 N1 C2 3.5(5) .
N8 Ni1 N1 C4 -176.6(3) .
N9 C11 C12 N10 -2.4(9) .
N9 C14 C15 N11 2.4(7) .
N9 C14 C15 N12 179.1(5) .
N10 C13 C14 N9 -3.7(9) .
N10 C13 C14 C15 177.0(5) .
N12 Ni2 O4 Dy2 -161.8(2) .
N12 Ni2 O4 N11 -2.2(3) .
N12 Ni2 N13 C16 -3.4(5) .
N12 Ni2 N13 C19 174.9(4) .
N13 Ni2 N12 C15 -177.1(4) .
N13 Ni2 N15 O5 -174.2(4) .
N13 Ni2 N15 C20 5.2(4) .
N13 C19 C20 N15 -0.6(7) .
N13 C19 C20 N16 173.9(5) .
N14 C17 C16 N13 -1.4(10) .
N14 C18 C19 N13 0.0(9) .
N14 C18 C19 C20 177.6(6) .
N15 Ni2 O4 Dy2 18.6(2) .
N15 Ni2 O4 N11 178.1(3) .
N15 Ni2 N13 C16 176.4(5) .
N15 Ni2 N13 C19 -5.3(4) .
N19 C25 C24 N17 179.9(4) .
N19 C25 C24 C23 -7.1(7) .
N19 C25 C24' N17' 176.2(4) .
N19 C25 C24' C23' -2.2(8) .
N20 Ni3 O6 Dy2 151.7(2) .
N20 Ni3 O6 N19 -1.1(3) .
N20 Ni3 N21 C26 4.9(5) .
N20 Ni3 N21 C29 -174.7(4) .
N20 C25 C24 N17 6.8(7) .
N20 C25 C24 C23 179.8(4) .
N20 C25 C24' N17' -12.7(8) .
N20 C25 C24' C23' 168.9(5) .
N21 Ni3 N23 O7 177.2(4) .
N21 Ni3 N23 C30 -5.7(4) .
N21 Ni3 N20 C25 176.6(4) .
N21 C26 C27 N22 1.5(8) .
N21 C29 C30 N23 -1.8(7) .
N21 C29 C30 N24 176.5(5) .
C17 N14 C18 C19 -1.7(9) .
C1 N2 C3 C4 -0.4(8) .
C18 N14 C17 C16 2.3(9) .
C18 C19 C20 N15 -178.3(5) .
C18 C19 C20 N16 -3.8(9) .
C2 N1 C4 C3 0.1(7) .
C2 N1 C4 C5 179.5(5) .
C3 N2 C1 C2 1.6(9) .
C3 C4 C5 N3 179.1(5) .
C3 C4 C5 N4 1.3(9) .
C4 N1 C2 C1 1.0(8) .
C6 N6 C8 C9 -1.1(7) .
C7 N5 C9 C8 2.1(7) .
C7 N5 C9 C10 -176.1(4) .
C8 N6 C6 C7 1.1(7) .
C8 C9 C10 N7 -175.0(5) .
C8 C9 C10 N8 3.7(8) .
C9 N5 C7 C6 -2.1(7) .
C11 N9 C14 C13 3.9(8) .
C11 N9 C14 C15 -176.8(5) .
C12 N10 C13 C14 0.3(9) .
C13 N10 C12 C11 2.7(9) .
C13 C14 C15 N11 -178.3(5) .
C13 C14 C15 N12 -1.6(9) .
C14 N9 C11 C12 -1.0(8) .
C16 N13 C19 C18 1.0(8) .
C16 N13 C19 C20 -176.9(5) .
C19 N13 C16 C17 -0.4(8) .
C26 N21 C29 C28 0.8(7) .
C26 N21 C29 C30 177.9(4) .
C27 N22 C28 C29 0.0(8) .
C28 N22 C27 C26 -0.7(8) .
C28 C29 C30 N23 175.1(5) .
C28 C29 C30 N24 -6.5(9) .
C29 N21 C26 C27 -1.5(7) .
N18 C21 C22 N17 0.00(3) .
N18 C23 C24 C25 -172.7(5) .
N18 C23 C24 N17 0.00(5) .
C21 N18 C23 C24 0.00(4) .
C22 N17 C24 C25 173.0(5) .
C22 N17 C24 C23 0.00(4) .
C23 N18 C21 C22 0.00(2) .
C24 N17 C22 C21 0.00(4) .
N18' C21' C22' N17' 0.00(3) .
N18' C23' C24' C25 178.4(7) .
N18' C23' C24' N17' 0.00(5) .
C21' N18' C23' C24' 0.00(4) .
C22' N17' C24' C25 -178.5(6) .
C22' N17' C24' C23' 0.00(4) .
C23' N18' C21' C22' 0.00(2) .
C24' N17' C22' C21' 0.00(4) .

loop_
_platon_squeeze_void_nr
_platon_squeeze_void_average_x
_platon_squeeze_void_average_y
_platon_squeeze_void_average_z
_platon_squeeze_void_volume
_platon_squeeze_void_count_electrons
_platon_squeeze_void_content
1 -0.500 0.000 0.000 313 101 ' '
2 -0.500 0.500 0.500 313 101 ' '
